data_4314987
loop_
_publ_author_name
'Guo-Liang Wang'
'Yue-Jian Lin'
'Heinz Berke'
'Guo-Xin Jin'

_publ_section_title
;
 Two-Step Assembly of Multinuclear Metallacycles with Half-Sandwich Ir,
 Rh, and Ru Fragments for Counteranion Encapsulation
;
_journal_name_full 'Inorganic Chemistry'
_journal_page_first 2193
_journal_page_last 2201
_journal_paper_doi 10.1021/ic902011v
_journal_volume 49
_journal_year 2010
_chemical_formula_sum 'C80 H88 F12 N4 O20 Ru4 S4'
_chemical_formula_weight 2186.06
_chemical_name_systematic
; 
 ? 
;
_space_group_IT_number 2
_symmetry_cell_setting triclinic
_symmetry_space_group_name_Hall '-P 1'
_symmetry_space_group_name_H-M 'P -1'
_atom_sites_solution_hydrogens geom
_atom_sites_solution_primary direct
_atom_sites_solution_secondary difmap
_audit_creation_method SHELXL-97
_cell_angle_alpha 90.438(8)
_cell_angle_beta 106.249(8)
_cell_angle_gamma 94.686(7)
_cell_formula_units_Z 1
_cell_length_a 10.812(6)
_cell_length_b 14.418(8)
_cell_length_c 15.527(9)
_cell_measurement_reflns_used 734
_cell_measurement_temperature 293(2)
_cell_measurement_theta_max 20.012
_cell_measurement_theta_min 2.526
_cell_volume 2315(2)
_computing_cell_refinement 'Bruker SMART'
_computing_data_collection 'Bruker SMART'
_computing_data_reduction 'Bruker SHELXTL'
_computing_molecular_graphics 'Bruker SHELXTL'
_computing_publication_material 'Bruker SHELXTL'
_computing_structure_refinement 'SHELXL-97 (Sheldrick, 1997)'
_computing_structure_solution 'SHELXS-97 (Sheldrick, 1990)'
_diffrn_ambient_temperature 293(2)
_diffrn_measured_fraction_theta_full 0.969
_diffrn_measured_fraction_theta_max 0.969
_diffrn_measurement_device_type 'CCD area detector'
_diffrn_measurement_method 'phi and omega scans'
_diffrn_radiation_monochromator graphite
_diffrn_radiation_source 'fine-focus sealed tube'
_diffrn_radiation_type MoK\a
_diffrn_radiation_wavelength 0.71073
_diffrn_reflns_av_R_equivalents 0.0375
_diffrn_reflns_av_sigmaI/netI 0.1264
_diffrn_reflns_limit_h_max 13
_diffrn_reflns_limit_h_min -12
_diffrn_reflns_limit_k_max 17
_diffrn_reflns_limit_k_min -17
_diffrn_reflns_limit_l_max 12
_diffrn_reflns_limit_l_min -18
_diffrn_reflns_number 10455
_diffrn_reflns_theta_full 26.01
_diffrn_reflns_theta_max 26.01
_diffrn_reflns_theta_min 1.37
_diffrn_standards_decay_% 4.77
_exptl_absorpt_coefficient_mu 0.821
_exptl_absorpt_correction_T_max 0.9372
_exptl_absorpt_correction_T_min 0.8867
_exptl_absorpt_correction_type multi-scan
_exptl_absorpt_process_details sadabs
_exptl_crystal_colour orange
_exptl_crystal_density_diffrn 1.568
_exptl_crystal_density_method 'not measured'
_exptl_crystal_description block
_exptl_crystal_F_000 1104
_exptl_crystal_size_max 0.15
_exptl_crystal_size_mid 0.12
_exptl_crystal_size_min 0.08
_refine_diff_density_max 1.308
_refine_diff_density_min -0.675
_refine_diff_density_rms 0.103
_refine_ls_extinction_method none
_refine_ls_goodness_of_fit_ref 0.858
_refine_ls_hydrogen_treatment constr
_refine_ls_matrix_type full
_refine_ls_number_parameters 555
_refine_ls_number_reflns 8819
_refine_ls_number_restraints 2
_refine_ls_restrained_S_all 0.859
_refine_ls_R_factor_all 0.1285
_refine_ls_R_factor_gt 0.0611
_refine_ls_shift/su_max 0.001
_refine_ls_shift/su_mean 0.000
_refine_ls_structure_factor_coef Fsqd
_refine_ls_weighting_details 'calc w=1/[\s^2^(Fo^2^)+(0.0699P)^2^+0.0000P] where P=(Fo^2^+2Fc^2^)/3'
_refine_ls_weighting_scheme calc
_refine_ls_wR_factor_gt 0.1358
_refine_ls_wR_factor_ref 0.1523
_reflns_number_gt 4287
_reflns_number_total 8819
_reflns_threshold_expression >2sigma(I)
_cod_data_source_file ic902011v_si_001_4.cif
_cod_data_source_block compound4
_cod_depositor_comments
;
The following automatic conversions were performed:

'_symmetry_cell_setting' value 'Triclinic' changed to 'triclinic'
according to the built-in table from CIF Core dictionary named
'cif_core.dic' version 2.4.1 from 2010-06-29.

Automatic conversion script
Id: cif_fix_values 1646 2011-03-28 12:23:43Z adriana 
;
_cod_database_code 4314987

loop_
_symmetry_equiv_pos_as_xyz
'x, y, z'
'-x, -y, -z'

loop_
_atom_site_label
_atom_site_type_symbol
_atom_site_fract_x
_atom_site_fract_y
_atom_site_fract_z
_atom_site_U_iso_or_equiv
_atom_site_adp_type
_atom_site_occupancy
_atom_site_symmetry_multiplicity
_atom_site_calc_flag
_atom_site_refinement_flags
_atom_site_disorder_assembly
_atom_site_disorder_group
Ru1 Ru 0.00276(6) 0.85589(4) 0.22946(4) 0.0515(2) Uani 1 1 d . . .
Ru2 Ru 0.44670(6) 0.64114(4) 0.71948(4) 0.0505(2) Uani 1 1 d . . .
S1 S 0.7047(2) 0.83506(17) 0.48622(18) 0.0843(7) Uani 1 1 d D . .
S2 S 0.0312(3) 0.7269(2) 0.9055(2) 0.1203(10) Uani 1 1 d D . .
N1 N 0.2799(5) 0.6945(3) 0.6367(3) 0.0435(13) Uani 1 1 d . . .
N2 N 0.0550(5) 0.2871(4) 0.7954(4) 0.0508(14) Uani 1 1 d . . .
O1 O 0.1784(5) 0.8207(4) 0.2196(3) 0.0650(14) Uani 1 1 d . . .
O2 O 0.0527(4) 0.8168(3) 0.3601(3) 0.0534(12) Uani 1 1 d . . .
O3 O 0.4299(5) 0.5512(3) 0.6135(3) 0.0655(14) Uani 1 1 d . . .
O4 O 0.3162(4) 0.5516(3) 0.7592(3) 0.0528(12) Uani 1 1 d . . .
O5 O 0.7346(6) 0.8028(4) 0.4072(4) 0.0965(19) Uani 1 1 d . . .
O6 O 0.5725(6) 0.8093(5) 0.4876(5) 0.128(3) Uani 1 1 d . . .
O7 O 0.7954(6) 0.8236(5) 0.5691(5) 0.121(2) Uani 1 1 d . . .
O8 O 0.0512(11) 0.6411(5) 0.9559(6) 0.181(4) Uani 1 1 d . . .
O9 O 0.0036(8) 0.7195(7) 0.8129(4) 0.177(4) Uani 1 1 d . . .
O10 O -0.0413(8) 0.7890(6) 0.9383(5) 0.146(3) Uani 1 1 d . . .
F1 F 0.8244(12) 0.9889(5) 0.4764(7) 0.236(5) Uani 1 1 d . . .
F2 F 0.6215(14) 0.9731(6) 0.4004(6) 0.281(7) Uani 1 1 d . . .
F3 F 0.6779(11) 0.9996(5) 0.5404(6) 0.226(5) Uani 1 1 d . . .
F4 F 0.2024(10) 0.8566(6) 0.9024(7) 0.233(4) Uani 1 1 d . . .
F5 F 0.2259(8) 0.7982(8) 1.0255(5) 0.222(4) Uani 1 1 d . . .
F6 F 0.2687(7) 0.7257(6) 0.9190(5) 0.169(3) Uani 1 1 d . . .
C1 C 0.3946(8) 0.7849(8) 0.2603(5) 0.110(4) Uani 1 1 d . . .
H1A H 0.3782 0.7588 0.2007 0.165 Uiso 1 1 calc R . .
H1B H 0.4461 0.7452 0.3026 0.165 Uiso 1 1 calc R . .
H1C H 0.4401 0.8455 0.2642 0.165 Uiso 1 1 calc R . .
C2 C 0.2674(7) 0.7931(5) 0.2816(5) 0.061(2) Uani 1 1 d . . .
C3 C 0.2627(7) 0.7716(6) 0.3678(5) 0.072(2) Uani 1 1 d . . .
H3 H 0.3348 0.7477 0.4058 0.086 Uiso 1 1 calc R . .
C4 C 0.1579(7) 0.7833(4) 0.4018(4) 0.0496(18) Uani 1 1 d . . .
C5 C 0.2697(6) 0.7157(4) 0.5515(4) 0.0454(17) Uani 1 1 d . . .
H5 H 0.3347 0.6997 0.5271 0.054 Uiso 1 1 calc R . .
C6 C 0.1689(6) 0.7597(4) 0.4971(4) 0.0452(16) Uani 1 1 d . . .
C7 C 0.0675(7) 0.7797(5) 0.5326(5) 0.062(2) Uani 1 1 d . . .
H7 H -0.0040 0.8077 0.4986 0.074 Uiso 1 1 calc R . .
C8 C 0.0792(8) 0.7557(5) 0.6212(5) 0.067(2) Uani 1 1 d . . .
H8 H 0.0149 0.7696 0.6473 0.080 Uiso 1 1 calc R . .
C9 C 0.1801(7) 0.7133(5) 0.6697(5) 0.0555(19) Uani 1 1 d . . .
H9 H 0.1823 0.6962 0.7277 0.067 Uiso 1 1 calc R . .
C10 C 0.3673(16) 0.4242(7) 0.5111(8) 0.219(9) Uani 1 1 d . . .
H10A H 0.4170 0.4627 0.4804 0.328 Uiso 1 1 calc R . .
H10B H 0.2809 0.4109 0.4727 0.328 Uiso 1 1 calc R . .
H10C H 0.4067 0.3670 0.5263 0.328 Uiso 1 1 calc R . .
C11 C 0.3628(11) 0.4759(6) 0.5978(6) 0.105(4) Uani 1 1 d . . .
C12 C 0.2836(11) 0.4368(6) 0.6470(7) 0.122(4) Uani 1 1 d . . .
H12 H 0.2381 0.3798 0.6259 0.147 Uiso 1 1 calc R . .
C13 C 0.2660(7) 0.4743(5) 0.7241(5) 0.060(2) Uani 1 1 d . . .
C14 C 0.1312(7) 0.3326(5) 0.7514(4) 0.0518(18) Uani 1 1 d . . .
H14 H 0.1540 0.3011 0.7064 0.062 Uiso 1 1 calc R . .
C15 C 0.1767(8) 0.4251(5) 0.7713(5) 0.060(2) Uani 1 1 d . . .
C16 C 0.1452(9) 0.4706(5) 0.8386(5) 0.082(3) Uani 1 1 d . . .
H16 H 0.1780 0.5319 0.8545 0.098 Uiso 1 1 calc R . .
C17 C 0.0654(9) 0.4258(5) 0.8825(5) 0.082(3) Uani 1 1 d . . .
H17 H 0.0389 0.4572 0.9259 0.099 Uiso 1 1 calc R . .
C18 C 0.0251(7) 0.3333(5) 0.8609(5) 0.065(2) Uani 1 1 d . . .
H18 H -0.0248 0.3016 0.8932 0.078 Uiso 1 1 calc R . .
C19 C -0.1950(7) 0.8997(5) 0.1694(5) 0.0571(19) Uani 1 1 d . . .
C20 C -0.1358(8) 0.9481(5) 0.2507(5) 0.067(2) Uani 1 1 d . . .
H20 H -0.1770 0.9464 0.2959 0.080 Uiso 1 1 calc R . .
C21 C -0.0132(9) 1.0000(5) 0.2656(6) 0.078(2) Uani 1 1 d . . .
H21 H 0.0227 1.0328 0.3199 0.094 Uiso 1 1 calc R . .
C22 C 0.0529(9) 1.0029(6) 0.2023(7) 0.086(3) Uani 1 1 d . . .
C23 C -0.0025(8) 0.9499(6) 0.1202(6) 0.078(3) Uani 1 1 d . . .
H23 H 0.0424 0.9480 0.0772 0.094 Uiso 1 1 calc R . .
C24 C -0.1245(8) 0.9010(5) 0.1047(5) 0.068(2) Uani 1 1 d . . .
H24 H -0.1604 0.8683 0.0503 0.081 Uiso 1 1 calc R . .
C25 C -0.3305(8) 0.8548(6) 0.1518(6) 0.077(2) Uani 1 1 d . . .
H25 H -0.3406 0.8314 0.2088 0.093 Uiso 1 1 calc R . .
C26 C -0.3639(10) 0.7752(8) 0.0852(7) 0.125(4) Uani 1 1 d . . .
H26A H -0.3791 0.7986 0.0257 0.188 Uiso 1 1 calc R . .
H26B H -0.4404 0.7397 0.0903 0.188 Uiso 1 1 calc R . .
H26C H -0.2936 0.7362 0.0966 0.188 Uiso 1 1 calc R . .
C27 C -0.4206(9) 0.9319(7) 0.1235(7) 0.127(4) Uani 1 1 d . . .
H27A H -0.4080 0.9592 0.0700 0.191 Uiso 1 1 calc R . .
H27B H -0.4019 0.9788 0.1706 0.191 Uiso 1 1 calc R . .
H27C H -0.5087 0.9063 0.1119 0.191 Uiso 1 1 calc R . .
C28 C 0.1856(9) 1.0512(7) 0.2169(8) 0.145(5) Uani 1 1 d . . .
H28A H 0.2097 1.0864 0.2727 0.217 Uiso 1 1 calc R . .
H28B H 0.1857 1.0924 0.1686 0.217 Uiso 1 1 calc R . .
H28C H 0.2464 1.0058 0.2187 0.217 Uiso 1 1 calc R . .
C29 C 0.6223(10) 0.6175(6) 0.8211(7) 0.091(3) Uani 1 1 d . . .
C30 C 0.6530(8) 0.6514(7) 0.7431(7) 0.092(3) Uani 1 1 d . . .
H30 H 0.7017 0.6175 0.7155 0.110 Uiso 1 1 calc R . .
C31 C 0.6110(7) 0.7335(6) 0.7087(6) 0.074(2) Uani 1 1 d . . .
H31 H 0.6351 0.7563 0.6594 0.089 Uiso 1 1 calc R . .
C32 C 0.5326(8) 0.7846(5) 0.7457(7) 0.075(2) Uani 1 1 d . . .
C33 C 0.5025(8) 0.7514(7) 0.8218(6) 0.082(3) Uani 1 1 d . . .
H33 H 0.4527 0.7845 0.8492 0.098 Uiso 1 1 calc R . .
C34 C 0.5486(9) 0.6670(8) 0.8569(6) 0.088(3) Uani 1 1 d . . .
H34 H 0.5268 0.6447 0.9072 0.105 Uiso 1 1 calc R . .
C35 C 0.6806(17) 0.5266(10) 0.8670(13) 0.188(7) Uani 1 1 d . . .
H35 H 0.7583 0.5483 0.9150 0.226 Uiso 1 1 calc R . .
C36 C 0.721(3) 0.4631(15) 0.812(2) 0.38(2) Uani 1 1 d . . .
H36A H 0.7542 0.4113 0.8474 0.569 Uiso 1 1 calc R . .
H36B H 0.7872 0.4937 0.7901 0.569 Uiso 1 1 calc R . .
H36C H 0.6485 0.4411 0.7631 0.569 Uiso 1 1 calc R . .
C37 C 0.595(2) 0.4717(15) 0.9111(17) 0.361(18) Uani 1 1 d . . .
H37A H 0.6365 0.4180 0.9371 0.541 Uiso 1 1 calc R . .
H37B H 0.5149 0.4521 0.8674 0.541 Uiso 1 1 calc R . .
H37C H 0.5789 0.5094 0.9573 0.541 Uiso 1 1 calc R . .
C38 C 0.4786(9) 0.8678(6) 0.7020(7) 0.122(4) Uani 1 1 d . . .
H38A H 0.4007 0.8778 0.7176 0.182 Uiso 1 1 calc R . .
H38B H 0.4594 0.8593 0.6381 0.182 Uiso 1 1 calc R . .
H38C H 0.5403 0.9208 0.7218 0.182 Uiso 1 1 calc R . .
C39 C 0.7071(17) 0.9558(9) 0.4755(12) 0.154(5) Uiso 1 1 d D . .
C40 C 0.1865(9) 0.7691(7) 0.9432(7) 0.083(3) Uiso 1 1 d D . .

loop_
_atom_site_aniso_label
_atom_site_aniso_U_11
_atom_site_aniso_U_22
_atom_site_aniso_U_33
_atom_site_aniso_U_23
_atom_site_aniso_U_13
_atom_site_aniso_U_12
Ru1 0.0515(4) 0.0581(4) 0.0435(4) 0.0115(3) 0.0137(3) -0.0052(3)
Ru2 0.0565(4) 0.0500(4) 0.0492(4) 0.0079(3) 0.0217(3) 0.0045(3)
S1 0.0766(17) 0.0873(17) 0.0964(19) 0.0142(15) 0.0320(15) 0.0210(14)
S2 0.156(3) 0.129(3) 0.096(2) 0.0022(19) 0.070(2) 0.004(2)
N1 0.053(4) 0.043(3) 0.037(3) 0.003(3) 0.017(3) 0.004(3)
N2 0.056(4) 0.057(4) 0.044(3) 0.010(3) 0.022(3) 0.000(3)
O1 0.059(3) 0.093(4) 0.049(3) 0.018(3) 0.025(3) 0.001(3)
O2 0.045(3) 0.074(3) 0.042(3) 0.010(2) 0.011(2) 0.016(3)
O3 0.091(4) 0.049(3) 0.074(4) 0.006(3) 0.053(3) 0.000(3)
O4 0.067(3) 0.042(3) 0.055(3) 0.002(2) 0.029(3) -0.007(2)
O5 0.107(5) 0.092(4) 0.103(5) -0.014(4) 0.054(4) -0.001(4)
O6 0.072(5) 0.177(7) 0.146(6) 0.006(5) 0.055(4) -0.005(4)
O7 0.096(5) 0.165(7) 0.109(5) 0.048(5) 0.027(4) 0.048(5)
O8 0.347(13) 0.078(5) 0.193(8) 0.035(5) 0.195(9) 0.024(6)
O9 0.153(7) 0.337(13) 0.049(4) -0.023(6) 0.050(5) -0.008(8)
O10 0.162(7) 0.186(8) 0.133(6) 0.020(6) 0.085(6) 0.103(6)
F1 0.353(14) 0.134(6) 0.253(11) -0.039(7) 0.174(11) -0.095(8)
F2 0.49(2) 0.152(7) 0.175(9) 0.058(6) 0.008(10) 0.176(11)
F3 0.387(14) 0.140(6) 0.188(8) -0.022(6) 0.120(9) 0.101(8)
F4 0.259(11) 0.155(7) 0.284(12) 0.042(7) 0.095(9) -0.045(7)
F5 0.158(7) 0.356(13) 0.135(7) -0.065(8) 0.021(5) -0.005(8)
F6 0.129(6) 0.214(8) 0.187(7) 0.028(6) 0.070(5) 0.054(6)
C1 0.075(7) 0.203(11) 0.069(6) 0.024(7) 0.047(5) 0.008(7)
C2 0.054(5) 0.084(6) 0.049(5) 0.014(4) 0.024(4) -0.002(4)
C3 0.052(5) 0.120(7) 0.049(5) 0.026(5) 0.018(4) 0.020(5)
C4 0.063(5) 0.048(4) 0.039(4) 0.002(3) 0.019(4) -0.008(4)
C5 0.050(4) 0.042(4) 0.049(4) 0.003(3) 0.022(4) 0.003(3)
C6 0.048(4) 0.052(4) 0.039(4) 0.009(3) 0.018(3) 0.006(3)
C7 0.058(5) 0.077(5) 0.055(5) 0.017(4) 0.021(4) 0.010(4)
C8 0.067(6) 0.094(6) 0.056(5) 0.017(5) 0.038(4) 0.028(5)
C9 0.058(5) 0.073(5) 0.041(4) 0.011(4) 0.019(4) 0.017(4)
C10 0.40(2) 0.114(9) 0.221(14) -0.111(9) 0.265(16) -0.132(11)
C11 0.185(11) 0.056(5) 0.110(8) -0.015(5) 0.109(8) -0.020(6)
C12 0.223(12) 0.054(5) 0.131(8) -0.039(5) 0.137(9) -0.053(6)
C13 0.078(6) 0.052(5) 0.063(5) 0.001(4) 0.042(4) 0.000(4)
C14 0.064(5) 0.056(5) 0.042(4) 0.004(4) 0.027(4) 0.002(4)
C15 0.091(6) 0.041(4) 0.057(5) 0.002(4) 0.040(4) -0.007(4)
C16 0.128(8) 0.056(5) 0.081(6) -0.010(5) 0.068(6) -0.018(5)
C17 0.127(8) 0.063(5) 0.083(6) -0.003(5) 0.073(6) 0.004(5)
C18 0.079(6) 0.070(5) 0.059(5) 0.011(4) 0.040(4) 0.000(4)
C19 0.057(5) 0.057(5) 0.057(5) 0.016(4) 0.014(4) 0.008(4)
C20 0.069(6) 0.070(5) 0.058(5) 0.000(4) 0.013(4) 0.008(5)
C21 0.093(7) 0.051(5) 0.077(6) -0.006(4) 0.001(5) 0.002(5)
C22 0.083(7) 0.062(6) 0.103(8) 0.022(6) 0.017(6) -0.018(5)
C23 0.073(6) 0.092(6) 0.076(6) 0.042(5) 0.033(5) 0.001(5)
C24 0.075(6) 0.077(6) 0.048(5) 0.016(4) 0.013(4) 0.009(5)
C25 0.056(5) 0.090(6) 0.086(6) 0.025(6) 0.022(5) -0.005(5)
C26 0.100(8) 0.125(9) 0.116(9) 0.001(8) -0.012(6) -0.041(7)
C27 0.061(6) 0.131(9) 0.180(12) 0.050(9) 0.017(7) 0.013(7)
C28 0.090(8) 0.107(8) 0.206(13) 0.058(8) 0.008(8) -0.052(6)
C29 0.081(7) 0.079(7) 0.094(8) 0.024(6) -0.009(6) 0.021(6)
C30 0.064(6) 0.105(8) 0.109(8) -0.004(7) 0.024(6) 0.028(6)
C31 0.047(5) 0.091(6) 0.085(6) 0.018(5) 0.025(5) -0.014(5)
C32 0.050(5) 0.050(5) 0.116(8) 0.006(5) 0.010(5) -0.005(4)
C33 0.070(6) 0.096(7) 0.078(6) -0.037(6) 0.028(5) -0.020(5)
C34 0.081(7) 0.113(8) 0.068(6) 0.019(6) 0.023(5) -0.011(6)
C35 0.163(15) 0.122(12) 0.233(19) 0.070(13) -0.020(13) 0.004(11)
C36 0.34(4) 0.161(19) 0.63(6) 0.01(3) 0.10(3) 0.11(2)
C37 0.32(3) 0.27(2) 0.53(4) 0.30(3) 0.15(3) 0.08(2)
C38 0.092(8) 0.068(6) 0.173(11) 0.013(7) -0.012(7) -0.002(6)

loop_
_atom_type_symbol
_atom_type_description
_atom_type_scat_dispersion_real
_atom_type_scat_dispersion_imag
_atom_type_scat_source
C C 0.0033 0.0016 'International Tables Vol C Tables 4.2.6.8 and 6.1.1.4'
H H 0.0000 0.0000 'International Tables Vol C Tables 4.2.6.8 and 6.1.1.4'
N N 0.0061 0.0033 'International Tables Vol C Tables 4.2.6.8 and 6.1.1.4'
O O 0.0106 0.0060 'International Tables Vol C Tables 4.2.6.8 and 6.1.1.4'
F F 0.0171 0.0103 'International Tables Vol C Tables 4.2.6.8 and 6.1.1.4'
S S 0.1246 0.1234 'International Tables Vol C Tables 4.2.6.8 and 6.1.1.4'
Ru Ru -1.2594 0.8363 'International Tables Vol C Tables 4.2.6.8 and 6.1.1.4'

loop_
_geom_angle_atom_site_label_1
_geom_angle_atom_site_label_2
_geom_angle_atom_site_label_3
_geom_angle
_geom_angle_site_symmetry_1
_geom_angle_site_symmetry_3
_geom_angle_publ_flag
O2 Ru1 O1 89.12(18) . . ?
O2 Ru1 N2 82.68(19) . 2_566 ?
O1 Ru1 N2 84.9(2) . 2_566 ?
O2 Ru1 C23 155.5(3) . . ?
O1 Ru1 C23 88.1(3) . . ?
N2 Ru1 C23 121.2(3) 2_566 . ?
O2 Ru1 C20 93.1(2) . . ?
O1 Ru1 C20 156.2(3) . . ?
N2 Ru1 C20 118.9(3) 2_566 . ?
C23 Ru1 C20 80.1(3) . . ?
O2 Ru1 C24 156.3(2) . . ?
O1 Ru1 C24 114.3(2) . . ?
N2 Ru1 C24 95.6(3) 2_566 . ?
C23 Ru1 C24 37.6(3) . . ?
C20 Ru1 C24 67.0(3) . . ?
O2 Ru1 C21 93.1(3) . . ?
O1 Ru1 C21 118.0(3) . . ?
N2 Ru1 C21 156.8(3) 2_566 . ?
C23 Ru1 C21 67.0(3) . . ?
C20 Ru1 C21 38.3(3) . . ?
C24 Ru1 C21 79.2(3) . . ?
O2 Ru1 C22 117.7(3) . . ?
O1 Ru1 C22 90.5(3) . . ?
N2 Ru1 C22 159.1(3) 2_566 . ?
C23 Ru1 C22 38.1(3) . . ?
C20 Ru1 C22 67.6(3) . . ?
C24 Ru1 C22 67.8(3) . . ?
C21 Ru1 C22 36.2(3) . . ?
O2 Ru1 C19 118.8(2) . . ?
O1 Ru1 C19 151.8(2) . . ?
N2 Ru1 C19 94.2(2) 2_566 . ?
C23 Ru1 C19 68.3(3) . . ?
C20 Ru1 C19 37.0(3) . . ?
C24 Ru1 C19 37.6(2) . . ?
C21 Ru1 C19 67.8(3) . . ?
C22 Ru1 C19 80.4(3) . . ?
O3 Ru2 O4 88.38(18) . . ?
O3 Ru2 N1 85.1(2) . . ?
O4 Ru2 N1 84.10(19) . . ?
O3 Ru2 C34 142.2(4) . . ?
O4 Ru2 C34 88.6(3) . . ?
N1 Ru2 C34 132.0(4) . . ?
O3 Ru2 C30 88.8(3) . . ?
O4 Ru2 C30 134.4(3) . . ?
N1 Ru2 C30 140.8(3) . . ?
C34 Ru2 C30 67.3(3) . . ?
O3 Ru2 C29 107.7(4) . . ?
O4 Ru2 C29 100.3(3) . . ?
N1 Ru2 C29 166.5(3) . . ?
C34 Ru2 C29 36.4(3) . . ?
C30 Ru2 C29 38.6(3) . . ?
O3 Ru2 C33 166.5(3) . . ?
O4 Ru2 C33 104.9(3) . . ?
N1 Ru2 C33 98.6(3) . . ?
C34 Ru2 C33 38.3(3) . . ?
C30 Ru2 C33 80.0(3) . . ?
C29 Ru2 C33 67.9(4) . . ?
O3 Ru2 C31 99.6(3) . . ?
O4 Ru2 C31 167.0(3) . . ?
N1 Ru2 C31 106.6(3) . . ?
C34 Ru2 C31 78.9(3) . . ?
C30 Ru2 C31 36.7(3) . . ?
C29 Ru2 C31 67.6(3) . . ?
C33 Ru2 C31 66.9(3) . . ?
O3 Ru2 C32 130.7(3) . . ?
O4 Ru2 C32 139.1(3) . . ?
N1 Ru2 C32 87.5(3) . . ?
C34 Ru2 C32 68.0(4) . . ?
C30 Ru2 C32 67.7(3) . . ?
C29 Ru2 C32 80.8(3) . . ?
C33 Ru2 C32 37.3(3) . . ?
C31 Ru2 C32 37.4(3) . . ?
O7 S1 O5 117.1(4) . . ?
O7 S1 O6 112.8(4) . . ?
O5 S1 O6 114.2(4) . . ?
O7 S1 C39 104.1(7) . . ?
O5 S1 C39 103.9(6) . . ?
O6 S1 C39 102.5(7) . . ?
O9 S2 O10 115.4(6) . . ?
O9 S2 O8 117.8(6) . . ?
O10 S2 O8 113.6(4) . . ?
O9 S2 C40 106.2(5) . . ?
O10 S2 C40 106.5(6) . . ?
O8 S2 C40 94.0(6) . . ?
C5 N1 C9 117.1(6) . . ?
C5 N1 Ru2 121.9(4) . . ?
C9 N1 Ru2 120.9(4) . . ?
C18 N2 C14 118.2(6) . . ?
C18 N2 Ru1 120.3(4) . 2_566 ?
C14 N2 Ru1 121.2(4) . 2_566 ?
C2 O1 Ru1 126.3(4) . . ?
C4 O2 Ru1 126.3(4) . . ?
C11 O3 Ru2 125.9(5) . . ?
C13 O4 Ru2 127.4(4) . . ?
O1 C2 C3 127.0(7) . . ?
O1 C2 C1 115.8(6) . . ?
C3 C2 C1 117.2(7) . . ?
C2 C3 C4 125.1(7) . . ?
O2 C4 C3 126.0(6) . . ?
O2 C4 C6 115.1(6) . . ?
C3 C4 C6 118.9(7) . . ?
N1 C5 C6 124.4(6) . . ?
C5 C6 C7 117.7(6) . . ?
C5 C6 C4 124.2(6) . . ?
C7 C6 C4 118.1(6) . . ?
C8 C7 C6 116.9(6) . . ?
C9 C8 C7 121.8(6) . . ?
C8 C9 N1 122.0(6) . . ?
O3 C11 C12 127.2(8) . . ?
O3 C11 C10 114.0(7) . . ?
C12 C11 C10 118.8(8) . . ?
C13 C12 C11 126.2(8) . . ?
O4 C13 C12 124.7(6) . . ?
O4 C13 C15 114.0(6) . . ?
C12 C13 C15 121.2(7) . . ?
N2 C14 C15 121.7(6) . . ?
C16 C15 C14 118.9(6) . . ?
C16 C15 C13 119.6(6) . . ?
C14 C15 C13 121.3(6) . . ?
C15 C16 C17 119.9(7) . . ?
C16 C17 C18 118.5(7) . . ?
N2 C18 C17 122.6(6) . . ?
C20 C19 C24 116.9(7) . . ?
C20 C19 C25 119.8(7) . . ?
C24 C19 C25 123.2(7) . . ?
C20 C19 Ru1 69.4(4) . . ?
C24 C19 Ru1 69.4(4) . . ?
C25 C19 Ru1 135.6(5) . . ?
C19 C20 C21 121.1(7) . . ?
C19 C20 Ru1 73.6(4) . . ?
C21 C20 Ru1 71.2(5) . . ?
C22 C21 C20 121.8(8) . . ?
C22 C21 Ru1 73.4(5) . . ?
C20 C21 Ru1 70.5(4) . . ?
C21 C22 C23 118.2(8) . . ?
C21 C22 C28 123.8(10) . . ?
C23 C22 C28 117.7(10) . . ?
C21 C22 Ru1 70.5(5) . . ?
C23 C22 Ru1 69.2(4) . . ?
C28 C22 Ru1 127.3(7) . . ?
C24 C23 C22 119.9(8) . . ?
C24 C23 Ru1 71.5(4) . . ?
C22 C23 Ru1 72.7(4) . . ?
C23 C24 C19 122.0(8) . . ?
C23 C24 Ru1 70.9(4) . . ?
C19 C24 Ru1 73.0(4) . . ?
C26 C25 C19 114.8(7) . . ?
C26 C25 C27 111.9(8) . . ?
C19 C25 C27 106.6(7) . . ?
C34 C29 C30 118.0(8) . . ?
C34 C29 C35 121.2(13) . . ?
C30 C29 C35 120.7(13) . . ?
C34 C29 Ru2 70.5(6) . . ?
C30 C29 Ru2 70.5(5) . . ?
C35 C29 Ru2 133.3(8) . . ?
C31 C30 C29 120.0(8) . . ?
C31 C30 Ru2 72.8(5) . . ?
C29 C30 Ru2 71.0(5) . . ?
C30 C31 C32 121.8(8) . . ?
C30 C31 Ru2 70.5(5) . . ?
C32 C31 Ru2 71.5(4) . . ?
C33 C32 C31 118.1(8) . . ?
C33 C32 C38 121.3(9) . . ?
C31 C32 C38 120.5(9) . . ?
C33 C32 Ru2 70.6(5) . . ?
C31 C32 Ru2 71.1(4) . . ?
C38 C32 Ru2 126.9(6) . . ?
C32 C33 C34 119.0(8) . . ?
C32 C33 Ru2 72.1(5) . . ?
C34 C33 Ru2 69.3(5) . . ?
C29 C34 C33 123.0(8) . . ?
C29 C34 Ru2 73.1(6) . . ?
C33 C34 Ru2 72.4(5) . . ?
C36 C35 C37 106.6(17) . . ?
C36 C35 C29 117.1(19) . . ?
C37 C35 C29 114.1(16) . . ?
F3 C39 F2 107.2(13) . . ?
F3 C39 F1 106.8(14) . . ?
F2 C39 F1 111.8(14) . . ?
F3 C39 S1 114.0(11) . . ?
F2 C39 S1 108.3(11) . . ?
F1 C39 S1 108.8(11) . . ?
F6 C40 F5 113.1(10) . . ?
F6 C40 F4 99.7(9) . . ?
F5 C40 F4 97.9(9) . . ?
F6 C40 S2 117.2(8) . . ?
F5 C40 S2 116.6(8) . . ?
F4 C40 S2 108.7(8) . . ?

loop_
_geom_bond_atom_site_label_1
_geom_bond_atom_site_label_2
_geom_bond_distance
_geom_bond_site_symmetry_2
_geom_bond_publ_flag
Ru1 O2 2.043(4) . ?
Ru1 O1 2.051(5) . ?
Ru1 N2 2.106(6) 2_566 ?
Ru1 C23 2.171(7) . ?
Ru1 C20 2.172(8) . ?
Ru1 C24 2.178(7) . ?
Ru1 C21 2.182(8) . ?
Ru1 C22 2.218(8) . ?
Ru1 C19 2.226(7) . ?
Ru2 O3 2.046(5) . ?
Ru2 O4 2.058(4) . ?
Ru2 N1 2.107(5) . ?
Ru2 C34 2.123(9) . ?
Ru2 C30 2.149(9) . ?
Ru2 C29 2.156(9) . ?
Ru2 C33 2.164(8) . ?
Ru2 C31 2.177(7) . ?
Ru2 C32 2.183(8) . ?
S1 O7 1.403(7) . ?
S1 O5 1.436(6) . ?
S1 O6 1.453(6) . ?
S1 C39 1.749(13) . ?
S2 O9 1.384(6) . ?
S2 O10 1.416(6) . ?
S2 O8 1.468(7) . ?
S2 C40 1.676(9) . ?
N1 C5 1.337(7) . ?
N1 C9 1.362(8) . ?
N2 C18 1.338(8) . ?
N2 C14 1.345(7) . ?
N2 Ru1 2.106(6) 2_566 ?
O1 C2 1.250(8) . ?
O2 C4 1.276(8) . ?
O3 C11 1.238(9) . ?
O4 C13 1.249(8) . ?
F1 C39 1.315(16) . ?
F2 C39 1.310(17) . ?
F3 C39 1.310(15) . ?
F4 C40 1.435(11) . ?
F5 C40 1.284(10) . ?
F6 C40 1.264(10) . ?
C1 C2 1.515(10) . ?
C2 C3 1.389(9) . ?
C3 C4 1.398(9) . ?
C4 C6 1.495(8) . ?
C5 C6 1.382(8) . ?
C6 C7 1.406(8) . ?
C7 C8 1.394(9) . ?
C8 C9 1.337(9) . ?
C10 C11 1.549(11) . ?
C11 C12 1.388(10) . ?
C12 C13 1.377(10) . ?
C13 C15 1.505(9) . ?
C14 C15 1.385(9) . ?
C15 C16 1.365(9) . ?
C16 C17 1.368(9) . ?
C17 C18 1.378(10) . ?
C19 C20 1.397(10) . ?
C19 C24 1.421(9) . ?
C19 C25 1.502(10) . ?
C20 C21 1.427(11) . ?
C21 C22 1.367(11) . ?
C22 C23 1.432(12) . ?
C22 C28 1.499(11) . ?
C23 C24 1.402(10) . ?
C25 C26 1.491(12) . ?
C25 C27 1.525(11) . ?
C29 C34 1.337(12) . ?
C29 C30 1.423(12) . ?
C29 C35 1.589(15) . ?
C30 C31 1.361(11) . ?
C31 C32 1.399(11) . ?
C32 C33 1.389(11) . ?
C32 C38 1.464(11) . ?
C33 C34 1.408(12) . ?
C35 C36 1.42(3) . ?
C35 C37 1.48(2) . ?
